data_7132033
loop_
_publ_author_name
'Malik, Monika'
'Senatore, Raffaele'
'Castiglione, Davide'
'Roller, Alexander'
'Pace, Vittorio'

_publ_section_title
;
 Highly Chemoselective Homologative Assembly of the \a-Substituted
 Methylsulfinamide Motif from N-Sulfinylamines
;
_journal_name_full 'Chemical Communications'
_journal_paper_doi 10.1039/D3CC03326K
_journal_year 2023
_chemical_formula_moiety 'C13 H12 Cl N3 O S'
_chemical_formula_sum 'C13 H12 Cl N3 O S'
_chemical_formula_weight 293.77
_space_group_crystal_system triclinic
_space_group_IT_number 2
_space_group_name_Hall '-P 1'
_space_group_name_H-M_alt 'P -1'
_atom_sites_solution_hydrogens mixed
_atom_sites_solution_primary direct
_audit_creation_date 2022-07-18
_audit_creation_method
;
Olex2 1.5
(compiled 2022.04.07 svn.rca3783a0 for OlexSys, GUI svn.r6498)
;
_audit_update_record
;
2022-07-21 deposited with the CCDC.	2023-08-21 downloaded from the CCDC.
;
_cell_angle_alpha 81.082(3)
_cell_angle_beta 85.679(3)
_cell_angle_gamma 89.945(3)
_cell_formula_units_Z 4
_cell_length_a 7.7841(8)
_cell_length_b 10.3422(10)
_cell_length_c 17.0738(17)
_cell_measurement_reflns_used 9408
_cell_measurement_temperature 120.0
_cell_measurement_theta_max 30.110
_cell_measurement_theta_min 2.166
_cell_volume 1354.0(2)
_computing_cell_refinement 'SAINT V8.38A (Bruker, 2018)'
_computing_data_collection 'APEX 3'
_computing_data_reduction 'SAINT V8.38A (Bruker, 2018)'
_computing_molecular_graphics 'Olex2 1.5 (Dolomanov et al., 2009)'
_computing_publication_material 'Olex2 1.5 (Dolomanov et al., 2009)'
_computing_structure_refinement 'XL  (Sheldrick, 2008)'
_computing_structure_solution 'XS  (Sheldrick, 2008)'
_diffrn_ambient_temperature 120.0
_diffrn_measured_fraction_theta_full 1.000
_diffrn_measured_fraction_theta_max 1.000
_diffrn_measurement_device_type 'Bruker APEX-II CCD'
_diffrn_measurement_method '\f and \w scans'
_diffrn_radiation_type MoK\a
_diffrn_radiation_wavelength 0.71073
_diffrn_reflns_av_R_equivalents 0.0605
_diffrn_reflns_av_unetI/netI 0.0371
_diffrn_reflns_Laue_measured_fraction_full 1.000
_diffrn_reflns_Laue_measured_fraction_max 1.000
_diffrn_reflns_limit_h_max 9
_diffrn_reflns_limit_h_min -9
_diffrn_reflns_limit_k_max 12
_diffrn_reflns_limit_k_min -12
_diffrn_reflns_limit_l_max 20
_diffrn_reflns_limit_l_min -20
_diffrn_reflns_number 28319
_diffrn_reflns_point_group_measured_fraction_full 1.000
_diffrn_reflns_point_group_measured_fraction_max 1.000
_diffrn_reflns_theta_full 25.242
_diffrn_reflns_theta_max 25.347
_diffrn_reflns_theta_min 1.211
_diffrn_source 'sealed x-ray tube'
_diffrn_source_current 0.6
_diffrn_source_power 0.03
_diffrn_source_type 'Incoatec IuS'
_diffrn_source_voltage 50.0
_diffrn_standards_number 0
_exptl_absorpt_coefficient_mu 0.431
_exptl_absorpt_correction_T_max 0.7460
_exptl_absorpt_correction_T_min 0.6755
_exptl_absorpt_correction_type multi-scan
_exptl_absorpt_process_details
;
 SADABS-2016/2 (Bruker,2016/2) was used for absorption correction. 
wR2(int) was 0.0997 before and 0.0582 after correction. 
The Ratio of minimum to maximum transmission is 0.9055. 
The \l/2 correction factor is Not present.
;
_exptl_crystal_colour 'clear yellow'
_exptl_crystal_colour_lustre clear
_exptl_crystal_colour_primary yellow
_exptl_crystal_density_diffrn 1.441
_exptl_crystal_description plate
_exptl_crystal_F_000 608
_exptl_crystal_size_max 0.18
_exptl_crystal_size_mid 0.11
_exptl_crystal_size_min 0.03
_refine_diff_density_max 1.190
_refine_diff_density_min -0.365
_refine_diff_density_rms 0.101
_refine_ls_extinction_method none
_refine_ls_goodness_of_fit_ref 1.074
_refine_ls_hydrogen_treatment mixed
_refine_ls_matrix_type full
_refine_ls_number_parameters 351
_refine_ls_number_reflns 4975
_refine_ls_number_restraints 0
_refine_ls_restrained_S_all 1.074
_refine_ls_R_factor_all 0.0641
_refine_ls_R_factor_gt 0.0561
_refine_ls_shift/su_max 0.000
_refine_ls_shift/su_mean 0.000
_refine_ls_structure_factor_coef Fsqd
_refine_ls_weighting_details 'w=1/[\s^2^(Fo^2^)+(0.0692P)^2^+2.5768P] where P=(Fo^2^+2Fc^2^)/3'
_refine_ls_weighting_scheme calc
_refine_ls_wR_factor_gt 0.1385
_refine_ls_wR_factor_ref 0.1453
_reflns_Friedel_coverage 0.000
_reflns_number_gt 4261
_reflns_number_total 4975
_reflns_threshold_expression 'I > 2\s(I)'
_cod_data_source_file d3cc03326k2.cif
_cod_data_source_block vipars_453_p1
_cod_database_code 7132033
_shelx_space_group_comment
;
The symmetry employed for this shelxl refinement is uniquely defined
by the following loop, which should always be used as a source of
symmetry information in preference to the above space-group names.
They are only intended as comments.
;
_shelx_estimated_absorpt_t_max 0.987
_shelx_estimated_absorpt_t_min 0.926

loop_
_space_group_symop_operation_xyz
'x, y, z'
'-x, -y, -z'

loop_
_atom_site_label
_atom_site_type_symbol
_atom_site_fract_x
_atom_site_fract_y
_atom_site_fract_z
_atom_site_U_iso_or_equiv
_atom_site_adp_type
_atom_site_occupancy
_atom_site_site_symmetry_order
_atom_site_calc_flag
_atom_site_refinement_flags_posn
_atom_site_refinement_flags_adp
_atom_site_refinement_flags_occupancy
_atom_site_disorder_assembly
_atom_site_disorder_group
Cl1A Cl 0.33761(10) 0.18630(9) 0.05875(5) 0.0268(2) Uani 1 1 d . . . . .
S1A S 0.31852(9) 0.15809(7) 0.23134(4) 0.01499(19) Uani 1 1 d . . . . .
O1A O 0.4181(3) 0.2832(2) 0.21927(13) 0.0227(5) Uani 1 1 d . . . . .
N1A N 0.1438(3) 0.1643(3) 0.29261(15) 0.0176(5) Uani 1 1 d . . . . .
H1A H 0.075(6) 0.228(4) 0.277(3) 0.043(12) Uiso 1 1 d . . . . .
N2A N 0.2073(3) 0.0446(2) 0.62128(16) 0.0177(5) Uani 1 1 d . . . . .
N3A N 0.1304(3) 0.1144(2) 0.66654(15) 0.0183(5) Uani 1 1 d . . . . .
C1A C 0.1942(4) 0.1654(3) 0.14497(19) 0.0215(7) Uani 1 1 d . . . . .
H1AA H 0.127874 0.085140 0.148168 0.026 Uiso 1 1 calc R U . . .
H1AB H 0.114869 0.237963 0.143034 0.026 Uiso 1 1 calc R U . . .
C2A C 0.1607(4) 0.1363(3) 0.37522(18) 0.0147(6) Uani 1 1 d . . . . .
C3A C 0.2685(4) 0.0368(3) 0.40712(19) 0.0200(7) Uani 1 1 d . . . . .
H3A H 0.332649 -0.011799 0.374088 0.024 Uiso 1 1 calc R U . . .
C4A C 0.2781(4) 0.0116(3) 0.48885(19) 0.0175(6) Uani 1 1 d . . . . .
H4A H 0.349365 -0.054611 0.510431 0.021 Uiso 1 1 calc R U . . .
C5A C 0.1842(4) 0.0827(3) 0.53874(18) 0.0157(6) Uani 1 1 d . . . . .
C6A C 0.0741(4) 0.1805(3) 0.50714(18) 0.0162(6) Uani 1 1 d . . . . .
H6A H 0.008060 0.227234 0.540554 0.019 Uiso 1 1 calc R U . . .
C7A C 0.0641(4) 0.2071(3) 0.42605(18) 0.0166(6) Uani 1 1 d . . . . .
H7A H -0.007920 0.273117 0.404840 0.020 Uiso 1 1 calc R U . . .
C8A C 0.1545(4) 0.0677(3) 0.74966(18) 0.0179(6) Uani 1 1 d . . . . .
C9A C 0.2299(4) -0.0470(3) 0.77772(18) 0.0190(6) Uani 1 1 d . . . . .
H9A H 0.272105 -0.102049 0.742737 0.023 Uiso 1 1 calc R U . . .
C10A C 0.2436(4) -0.0813(3) 0.85825(19) 0.0208(7) Uani 1 1 d . . . . .
H10A H 0.295463 -0.159921 0.876961 0.025 Uiso 1 1 calc R U . . .
C11A C 0.1821(4) -0.0015(3) 0.9122(2) 0.0246(7) Uani 1 1 d . . . . .
H11A H 0.190079 -0.026380 0.966483 0.029 Uiso 1 1 calc R U . . .
C12A C 0.1067(4) 0.1191(3) 0.8820(2) 0.0230(7) Uani 1 1 d . . . . .
H12A H 0.068655 0.176214 0.916577 0.028 Uiso 1 1 calc R U . . .
C13A C 0.0894(4) 0.1523(3) 0.8006(2) 0.0191(6) Uani 1 1 d . . . . .
H13A H 0.035523 0.229423 0.780686 0.023 Uiso 1 1 calc R U . . .
Cl1B Cl 0.82825(11) 0.51983(9) 0.05699(5) 0.0303(2) Uani 1 1 d . . . . .
S1B S 0.81615(9) 0.47666(7) 0.22996(4) 0.01455(19) Uani 1 1 d . . . . .
O1B O 0.9157(3) 0.3571(2) 0.21921(13) 0.0220(5) Uani 1 1 d . . . . .
N1B N 0.6418(3) 0.4409(2) 0.29223(15) 0.0159(5) Uani 1 1 d . . . . .
H1B H 0.571(5) 0.386(4) 0.276(2) 0.036(11) Uiso 1 1 d . . . . .
N2B N 0.7089(3) 0.3940(2) 0.62056(15) 0.0178(5) Uani 1 1 d . . . . .
N3B N 0.6311(3) 0.3016(2) 0.66621(15) 0.0179(5) Uani 1 1 d . . . . .
C1B C 0.6893(4) 0.5104(3) 0.14414(18) 0.0204(7) Uani 1 1 d . . . . .
H1BA H 0.604373 0.441296 0.145658 0.024 Uiso 1 1 calc R U . . .
H1BB H 0.629047 0.592427 0.144801 0.024 Uiso 1 1 calc R U . . .
C2B C 0.6600(4) 0.4272(3) 0.37493(18) 0.0146(6) Uani 1 1 d . . . . .
C3B C 0.7683(4) 0.5111(3) 0.40610(18) 0.0179(6) Uani 1 1 d . . . . .
H3B H 0.831941 0.576408 0.372734 0.021 Uiso 1 1 calc R U . . .
C4B C 0.7789(4) 0.4948(3) 0.48770(18) 0.0172(6) Uani 1 1 d . . . . .
H4B H 0.850521 0.550147 0.508905 0.021 Uiso 1 1 calc R U . . .
C5B C 0.6853(4) 0.3982(3) 0.53841(18) 0.0148(6) Uani 1 1 d . . . . .
C6B C 0.5746(4) 0.3163(3) 0.50701(18) 0.0166(6) Uani 1 1 d . . . . .
H6B H 0.508632 0.252670 0.540593 0.020 Uiso 1 1 calc R U . . .
C7B C 0.5642(4) 0.3307(3) 0.42606(18) 0.0161(6) Uani 1 1 d . . . . .
H7B H 0.492339 0.275250 0.405078 0.019 Uiso 1 1 calc R U . . .
C8B C 0.6563(4) 0.3051(3) 0.74874(18) 0.0161(6) Uani 1 1 d . . . . .
C9B C 0.7348(4) 0.4040(3) 0.77745(18) 0.0193(6) Uani 1 1 d . . . . .
H9B H 0.777950 0.476818 0.742635 0.023 Uiso 1 1 calc R U . . .
C10B C 0.7501(4) 0.3962(3) 0.85805(19) 0.0205(7) Uani 1 1 d . . . . .
H10B H 0.803530 0.464301 0.877032 0.025 Uiso 1 1 calc R U . . .
C11B C 0.6864(4) 0.2871(3) 0.9119(2) 0.0216(7) Uani 1 1 d . . . . .
H11B H 0.696907 0.281758 0.966214 0.026 Uiso 1 1 calc R U . . .
C12B C 0.6066(4) 0.1866(3) 0.8811(2) 0.0225(7) Uani 1 1 d . . . . .
H12B H 0.564635 0.112767 0.915342 0.027 Uiso 1 1 calc R U . . .
C13B C 0.5892(4) 0.1959(3) 0.79989(19) 0.0191(6) Uani 1 1 d . . . . .
H13B H 0.533314 0.129903 0.780018 0.023 Uiso 1 1 calc R U . . .

loop_
_atom_site_aniso_label
_atom_site_aniso_U_11
_atom_site_aniso_U_22
_atom_site_aniso_U_33
_atom_site_aniso_U_23
_atom_site_aniso_U_13
_atom_site_aniso_U_12
Cl1A 0.0251(4) 0.0375(5) 0.0180(4) -0.0049(3) -0.0015(3) 0.0003(3)
S1A 0.0133(4) 0.0150(4) 0.0167(4) -0.0019(3) -0.0021(3) -0.0005(3)
O1A 0.0225(11) 0.0235(12) 0.0228(12) -0.0052(9) -0.0024(9) -0.0115(9)
N1A 0.0135(12) 0.0211(13) 0.0179(14) -0.0016(11) -0.0024(10) 0.0030(10)
N2A 0.0155(12) 0.0152(12) 0.0220(14) -0.0004(10) -0.0030(10) -0.0014(10)
N3A 0.0210(13) 0.0156(13) 0.0188(14) -0.0029(10) -0.0041(10) -0.0003(10)
C1A 0.0156(14) 0.0306(18) 0.0198(16) -0.0083(13) -0.0029(12) -0.0029(13)
C2A 0.0125(13) 0.0132(14) 0.0183(15) -0.0008(11) -0.0030(11) -0.0058(11)
C3A 0.0205(15) 0.0194(16) 0.0208(17) -0.0061(13) 0.0005(12) 0.0033(12)
C4A 0.0173(15) 0.0104(13) 0.0243(17) 0.0011(12) -0.0056(12) 0.0009(11)
C5A 0.0154(14) 0.0129(14) 0.0184(15) -0.0011(11) -0.0023(11) -0.0041(11)
C6A 0.0138(14) 0.0135(14) 0.0222(16) -0.0057(12) -0.0017(12) -0.0010(11)
C7A 0.0150(14) 0.0118(14) 0.0235(16) -0.0020(12) -0.0050(12) 0.0038(11)
C8A 0.0106(13) 0.0250(16) 0.0207(16) -0.0132(13) 0.0006(11) -0.0105(12)
C9A 0.0154(14) 0.0237(16) 0.0194(16) -0.0072(13) -0.0025(12) -0.0033(12)
C10A 0.0167(15) 0.0206(16) 0.0252(17) -0.0012(13) -0.0067(12) 0.0002(12)
C11A 0.0175(15) 0.0346(19) 0.0282(18) -0.0202(15) -0.0135(13) 0.0053(13)
C12A 0.0238(16) 0.0247(17) 0.0228(17) -0.0109(13) -0.0030(13) -0.0028(13)
C13A 0.0157(14) 0.0123(14) 0.0291(18) -0.0018(12) -0.0030(12) 0.0022(11)
Cl1B 0.0252(4) 0.0472(5) 0.0172(4) -0.0020(4) 0.0007(3) 0.0040(4)
S1B 0.0129(3) 0.0153(4) 0.0157(4) -0.0033(3) -0.0011(3) -0.0002(3)
O1B 0.0210(11) 0.0215(11) 0.0229(12) -0.0018(9) -0.0015(9) 0.0113(9)
N1B 0.0145(12) 0.0180(13) 0.0160(13) -0.0045(10) -0.0022(10) -0.0037(10)
N2B 0.0173(12) 0.0168(13) 0.0199(14) -0.0041(10) -0.0025(10) 0.0019(10)
N3B 0.0187(13) 0.0154(13) 0.0204(14) -0.0044(11) -0.0032(10) 0.0009(10)
C1B 0.0167(15) 0.0265(17) 0.0168(16) -0.0001(13) -0.0014(12) 0.0052(12)
C2B 0.0118(13) 0.0141(14) 0.0184(15) -0.0044(11) -0.0010(11) 0.0035(11)
C3B 0.0191(15) 0.0153(14) 0.0190(16) -0.0017(12) -0.0011(12) -0.0031(12)
C4B 0.0176(15) 0.0131(14) 0.0230(17) -0.0075(12) -0.0057(12) -0.0009(11)
C5B 0.0141(14) 0.0138(14) 0.0173(15) -0.0051(11) -0.0013(11) 0.0031(11)
C6B 0.0146(14) 0.0135(14) 0.0215(16) -0.0018(12) -0.0014(12) 0.0009(11)
C7B 0.0138(14) 0.0152(14) 0.0202(16) -0.0048(12) -0.0027(12) -0.0029(11)
C8B 0.0108(13) 0.0159(14) 0.0184(16) 0.0064(12) 0.0006(11) 0.0081(11)
C9B 0.0162(14) 0.0245(16) 0.0164(16) -0.0006(12) -0.0021(12) 0.0064(12)
C10B 0.0170(15) 0.0250(16) 0.0211(17) -0.0072(13) -0.0034(12) -0.0030(12)
C11B 0.0140(14) 0.0189(15) 0.0322(19) -0.0021(13) -0.0066(13) 0.0029(12)
C12B 0.0233(16) 0.0193(16) 0.0229(17) 0.0031(13) -0.0005(13) 0.0005(13)
C13B 0.0155(14) 0.0161(15) 0.0268(17) -0.0067(13) -0.0022(12) -0.0025(12)

loop_
_atom_type_symbol
_atom_type_description
_atom_type_scat_dispersion_real
_atom_type_scat_dispersion_imag
_atom_type_scat_source
C C 0.0033 0.0016 'International Tables Vol C Tables 4.2.6.8 and 6.1.1.4'
H H 0.0000 0.0000 'International Tables Vol C Tables 4.2.6.8 and 6.1.1.4'
Cl Cl 0.1484 0.1585 'International Tables Vol C Tables 4.2.6.8 and 6.1.1.4'
N N 0.0061 0.0033 'International Tables Vol C Tables 4.2.6.8 and 6.1.1.4'
O O 0.0106 0.0060 'International Tables Vol C Tables 4.2.6.8 and 6.1.1.4'
S S 0.1246 0.1234 'International Tables Vol C Tables 4.2.6.8 and 6.1.1.4'

loop_
_geom_angle_atom_site_label_1
_geom_angle_atom_site_label_2
_geom_angle_atom_site_label_3
_geom_angle
_geom_angle_site_symmetry_1
_geom_angle_site_symmetry_3
_geom_angle_publ_flag
O1A S1A N1A 111.36(13) . . ?
O1A S1A C1A 105.45(14) . . ?
N1A S1A C1A 92.85(14) . . ?
S1A N1A H1A 113(3) . . ?
C2A N1A S1A 118.3(2) . . ?
C2A N1A H1A 116(3) . . ?
N3A N2A C5A 114.9(2) . . ?
N2A N3A C8A 112.0(2) . . ?
Cl1A C1A S1A 108.64(16) . . ?
Cl1A C1A H1AA 110.0 . . ?
Cl1A C1A H1AB 110.0 . . ?
S1A C1A H1AA 110.0 . . ?
S1A C1A H1AB 110.0 . . ?
H1AA C1A H1AB 108.3 . . ?
C3A C2A N1A 121.2(3) . . ?
C7A C2A N1A 119.3(3) . . ?
C7A C2A C3A 119.5(3) . . ?
C2A C3A H3A 120.6 . . ?
C4A C3A C2A 118.9(3) . . ?
C4A C3A H3A 120.6 . . ?
C3A C4A H4A 119.3 . . ?
C5A C4A C3A 121.4(3) . . ?
C5A C4A H4A 119.3 . . ?
C4A C5A N2A 114.7(3) . . ?
C4A C5A C6A 119.8(3) . . ?
C6A C5A N2A 125.5(3) . . ?
C5A C6A H6A 120.3 . . ?
C7A C6A C5A 119.4(3) . . ?
C7A C6A H6A 120.3 . . ?
C2A C7A H7A 119.5 . . ?
C6A C7A C2A 120.9(3) . . ?
C6A C7A H7A 119.5 . . ?
C9A C8A N3A 125.1(3) . . ?
C9A C8A C13A 121.5(3) . . ?
C13A C8A N3A 113.3(3) . . ?
C8A C9A H9A 120.1 . . ?
C8A C9A C10A 119.7(3) . . ?
C10A C9A H9A 120.1 . . ?
C9A C10A H10A 119.1 . . ?
C9A C10A C11A 121.7(3) . . ?
C11A C10A H10A 119.1 . . ?
C10A C11A H11A 121.0 . . ?
C10A C11A C12A 118.1(3) . . ?
C12A C11A H11A 121.0 . . ?
C11A C12A H12A 120.0 . . ?
C13A C12A C11A 120.1(3) . . ?
C13A C12A H12A 120.0 . . ?
C8A C13A C12A 118.8(3) . . ?
C8A C13A H13A 120.6 . . ?
C12A C13A H13A 120.6 . . ?
O1B S1B N1B 111.34(13) . . ?
O1B S1B C1B 105.62(14) . . ?
N1B S1B C1B 92.54(13) . . ?
S1B N1B H1B 113(3) . . ?
C2B N1B S1B 118.5(2) . . ?
C2B N1B H1B 117(3) . . ?
N3B N2B C5B 115.0(2) . . ?
N2B N3B C8B 112.2(2) . . ?
Cl1B C1B S1B 108.85(16) . . ?
Cl1B C1B H1BA 109.9 . . ?
Cl1B C1B H1BB 109.9 . . ?
S1B C1B H1BA 109.9 . . ?
S1B C1B H1BB 109.9 . . ?
H1BA C1B H1BB 108.3 . . ?
C3B C2B N1B 121.1(3) . . ?
C7B C2B N1B 119.1(3) . . ?
C7B C2B C3B 119.8(3) . . ?
C2B C3B H3B 120.7 . . ?
C4B C3B C2B 118.6(3) . . ?
C4B C3B H3B 120.7 . . ?
C3B C4B H4B 119.2 . . ?
C5B C4B C3B 121.6(3) . . ?
C5B C4B H4B 119.2 . . ?
C4B C5B N2B 115.1(3) . . ?
C4B C5B C6B 119.5(3) . . ?
C6B C5B N2B 125.4(3) . . ?
C5B C6B H6B 120.3 . . ?
C7B C6B C5B 119.5(3) . . ?
C7B C6B H6B 120.3 . . ?
C2B C7B H7B 119.5 . . ?
C6B C7B C2B 121.0(3) . . ?
C6B C7B H7B 119.5 . . ?
C9B C8B N3B 125.6(3) . . ?
C9B C8B C13B 120.8(3) . . ?
C13B C8B N3B 113.6(3) . . ?
C8B C9B H9B 119.9 . . ?
C8B C9B C10B 120.1(3) . . ?
C10B C9B H9B 119.9 . . ?
C9B C10B H10B 119.5 . . ?
C9B C10B C11B 121.1(3) . . ?
C11B C10B H10B 119.5 . . ?
C10B C11B H11B 121.1 . . ?
C12B C11B C10B 117.8(3) . . ?
C12B C11B H11B 121.1 . . ?
C11B C12B H12B 119.6 . . ?
C13B C12B C11B 120.8(3) . . ?
C13B C12B H12B 119.6 . . ?
C8B C13B C12B 119.3(3) . . ?
C8B C13B H13B 120.4 . . ?
C12B C13B H13B 120.4 . . ?

loop_
_geom_bond_atom_site_label_1
_geom_bond_atom_site_label_2
_geom_bond_distance
_geom_bond_site_symmetry_2
_geom_bond_publ_flag
Cl1A C1A 1.765(3) . ?
S1A O1A 1.487(2) . ?
S1A N1A 1.660(3) . ?
S1A C1A 1.816(3) . ?
N1A H1A 0.87(5) . ?
N1A C2A 1.411(4) . ?
N2A N3A 1.257(4) . ?
N2A C5A 1.428(4) . ?
N3A C8A 1.453(4) . ?
C1A H1AA 0.9700 . ?
C1A H1AB 0.9700 . ?
C2A C3A 1.398(4) . ?
C2A C7A 1.397(4) . ?
C3A H3A 0.9300 . ?
C3A C4A 1.387(4) . ?
C4A H4A 0.9300 . ?
C4A C5A 1.378(4) . ?
C5A C6A 1.395(4) . ?
C6A H6A 0.9300 . ?
C6A C7A 1.377(4) . ?
C7A H7A 0.9300 . ?
C8A C9A 1.358(5) . ?
C8A C13A 1.396(4) . ?
C9A H9A 0.9300 . ?
C9A C10A 1.378(4) . ?
C10A H10A 0.9300 . ?
C10A C11A 1.388(4) . ?
C11A H11A 0.9300 . ?
C11A C12A 1.418(5) . ?
C12A H12A 0.9300 . ?
C12A C13A 1.396(5) . ?
C13A H13A 0.9300 . ?
Cl1B C1B 1.763(3) . ?
S1B O1B 1.487(2) . ?
S1B N1B 1.665(3) . ?
S1B C1B 1.817(3) . ?
N1B H1B 0.88(4) . ?
N1B C2B 1.415(4) . ?
N2B N3B 1.259(4) . ?
N2B C5B 1.422(4) . ?
N3B C8B 1.443(4) . ?
C1B H1BA 0.9700 . ?
C1B H1BB 0.9700 . ?
C2B C3B 1.400(4) . ?
C2B C7B 1.395(4) . ?
C3B H3B 0.9300 . ?
C3B C4B 1.386(4) . ?
C4B H4B 0.9300 . ?
C4B C5B 1.385(4) . ?
C5B C6B 1.400(4) . ?
C6B H6B 0.9300 . ?
C6B C7B 1.376(4) . ?
C7B H7B 0.9300 . ?
C8B C9B 1.365(4) . ?
C8B C13B 1.392(4) . ?
C9B H9B 0.9300 . ?
C9B C10B 1.380(4) . ?
C10B H10B 0.9300 . ?
C10B C11B 1.406(5) . ?
C11B H11B 0.9300 . ?
C11B C12B 1.401(4) . ?
C12B H12B 0.9300 . ?
C12B C13B 1.392(5) . ?
C13B H13B 0.9300 . ?

loop_
_geom_torsion_atom_site_label_1
_geom_torsion_atom_site_label_2
_geom_torsion_atom_site_label_3
_geom_torsion_atom_site_label_4
_geom_torsion
_geom_torsion_site_symmetry_1
_geom_torsion_site_symmetry_2
_geom_torsion_site_symmetry_3
_geom_torsion_site_symmetry_4
_geom_torsion_publ_flag
S1A N1A C2A C3A -39.1(4) . . . . ?
S1A N1A C2A C7A 142.8(2) . . . . ?
O1A S1A N1A C2A -84.2(2) . . . . ?
O1A S1A C1A Cl1A 58.1(2) . . . . ?
N1A S1A C1A Cl1A 171.15(18) . . . . ?
N1A C2A C3A C4A -178.8(3) . . . . ?
N1A C2A C7A C6A 178.4(3) . . . . ?
N2A N3A C8A C9A -8.6(4) . . . . ?
N2A N3A C8A C13A 172.3(2) . . . . ?
N2A C5A C6A C7A -179.9(3) . . . . ?
N3A N2A C5A C4A 175.8(3) . . . . ?
N3A N2A C5A C6A -6.0(4) . . . . ?
N3A C8A C9A C10A -179.3(3) . . . . ?
N3A C8A C13A C12A -179.2(3) . . . . ?
C1A S1A N1A C2A 168.0(2) . . . . ?
C2A C3A C4A C5A -0.1(4) . . . . ?
C3A C2A C7A C6A 0.2(4) . . . . ?
C3A C4A C5A N2A 179.7(3) . . . . ?
C3A C4A C5A C6A 1.3(4) . . . . ?
C4A C5A C6A C7A -1.7(4) . . . . ?
C5A N2A N3A C8A 178.1(2) . . . . ?
C5A C6A C7A C2A 0.9(4) . . . . ?
C7A C2A C3A C4A -0.7(4) . . . . ?
C8A C9A C10A C11A 0.0(5) . . . . ?
C9A C8A C13A C12A 1.6(4) . . . . ?
C9A C10A C11A C12A -1.2(5) . . . . ?
C10A C11A C12A C13A 2.7(5) . . . . ?
C11A C12A C13A C8A -2.9(4) . . . . ?
C13A C8A C9A C10A -0.2(4) . . . . ?
S1B N1B C2B C3B 39.7(4) . . . . ?
S1B N1B C2B C7B -142.1(2) . . . . ?
O1B S1B N1B C2B 83.2(2) . . . . ?
O1B S1B C1B Cl1B -54.2(2) . . . . ?
N1B S1B C1B Cl1B -167.16(17) . . . . ?
N1B C2B C3B C4B 178.8(3) . . . . ?
N1B C2B C7B C6B -178.3(3) . . . . ?
N2B N3B C8B C9B 8.2(4) . . . . ?
N2B N3B C8B C13B -172.8(3) . . . . ?
N2B C5B C6B C7B -179.9(3) . . . . ?
N3B N2B C5B C4B -176.3(3) . . . . ?
N3B N2B C5B C6B 5.4(4) . . . . ?
N3B C8B C9B C10B 179.6(3) . . . . ?
N3B C8B C13B C12B 179.3(3) . . . . ?
C1B S1B N1B C2B -168.9(2) . . . . ?
C2B C3B C4B C5B 0.0(4) . . . . ?
C3B C2B C7B C6B -0.1(4) . . . . ?
C3B C4B C5B N2B -179.7(3) . . . . ?
C3B C4B C5B C6B -1.3(4) . . . . ?
C4B C5B C6B C7B 1.8(4) . . . . ?
C5B N2B N3B C8B -178.3(2) . . . . ?
C5B C6B C7B C2B -1.2(4) . . . . ?
C7B C2B C3B C4B 0.6(4) . . . . ?
C8B C9B C10B C11B 0.2(5) . . . . ?
C9B C8B C13B C12B -1.6(4) . . . . ?
C9B C10B C11B C12B -0.1(5) . . . . ?
C10B C11B C12B C13B -0.9(5) . . . . ?
C11B C12B C13B C8B 1.7(5) . . . . ?
C13B C8B C9B C10B 0.7(4) . . . . ?
